data_4334397
loop_
_publ_author_name
'Julia R. Khusnutdinova'
'Jia Luo'
'Nigam P. Rath'
'Liviu M. Mirica'

_publ_section_title
;
 Late First-Row Transition Metal Complexes of a Tetradentate Pyridinophane
 Ligand: Electronic Properties and Reactivity Implications
;
_journal_name_full 'Inorganic Chemistry'
_journal_page_first 3920
_journal_page_last 3932
_journal_paper_doi 10.1021/ic400260z
_journal_volume 52
_journal_year 2013
_chemical_formula_moiety 'C26 H38 Cu N6, 2(C F3 O3 S)'
_chemical_formula_sum 'C28 H38 Cu F6 N6 O6 S2'
_chemical_formula_weight 796.30
_chemical_name_systematic
; 
 ? 
;
_space_group_IT_number 14
_symmetry_cell_setting monoclinic
_symmetry_space_group_name_Hall '-P 2yn'
_symmetry_space_group_name_H-M 'P 1 21/n 1'
_atom_sites_solution_hydrogens geom
_atom_sites_solution_primary direct
_atom_sites_solution_secondary difmap
_audit_creation_method SHELXL-97
_cell_angle_alpha 90.00
_cell_angle_beta 94.839(9)
_cell_angle_gamma 90.00
_cell_formula_units_Z 4
_cell_length_a 11.240(2)
_cell_length_b 16.350(3)
_cell_length_c 19.109(4)
_cell_measurement_reflns_used 9095
_cell_measurement_temperature 173(2)
_cell_measurement_theta_max 29.99
_cell_measurement_theta_min 2.48
_cell_volume 3499.2(12)
_computing_cell_refinement 'Bruker SAINT'
_computing_data_collection 'Bruker APEX2'
_computing_data_reduction 'Bruker SAINT'
_computing_molecular_graphics 'Bruker SHELXTL'
_computing_publication_material 'Bruker SHELXTL'
_computing_structure_refinement 'SHELXL-97 (Sheldrick, 2008)'
_computing_structure_solution 'SHELXS-97 (Sheldrick, 2008)'
_diffrn_ambient_temperature 173(2)
_diffrn_measured_fraction_theta_full 0.997
_diffrn_measured_fraction_theta_max 0.997
_diffrn_measurement_device_type 'Bruker APEX-II CCD'
_diffrn_measurement_method '\f and \w scans'
_diffrn_radiation_monochromator graphite
_diffrn_radiation_source 'fine-focus sealed tube'
_diffrn_radiation_type MoK\a
_diffrn_radiation_wavelength 0.71073
_diffrn_reflns_av_R_equivalents 0.0479
_diffrn_reflns_av_sigmaI/netI 0.0245
_diffrn_reflns_limit_h_max 15
_diffrn_reflns_limit_h_min -15
_diffrn_reflns_limit_k_max 23
_diffrn_reflns_limit_k_min -23
_diffrn_reflns_limit_l_max 27
_diffrn_reflns_limit_l_min -27
_diffrn_reflns_number 132212
_diffrn_reflns_theta_full 30.40
_diffrn_reflns_theta_max 30.40
_diffrn_reflns_theta_min 1.64
_exptl_absorpt_coefficient_mu 0.824
_exptl_absorpt_correction_T_max 0.8719
_exptl_absorpt_correction_T_min 0.7913
_exptl_absorpt_correction_type multi-scan
_exptl_absorpt_process_details 'sadabs v2008/1'
_exptl_crystal_colour blue
_exptl_crystal_density_diffrn 1.511
_exptl_crystal_density_meas ?
_exptl_crystal_description block
_exptl_crystal_F_000 1644
_exptl_crystal_size_max 0.30
_exptl_crystal_size_mid 0.20
_exptl_crystal_size_min 0.17
_refine_diff_density_max 0.459
_refine_diff_density_min -0.394
_refine_diff_density_rms 0.057
_refine_ls_extinction_method none
_refine_ls_goodness_of_fit_ref 1.022
_refine_ls_hydrogen_treatment constr
_refine_ls_matrix_type full
_refine_ls_number_parameters 524
_refine_ls_number_reflns 10544
_refine_ls_number_restraints 43
_refine_ls_restrained_S_all 1.033
_refine_ls_R_factor_all 0.0454
_refine_ls_R_factor_gt 0.0324
_refine_ls_shift/su_max 0.001
_refine_ls_shift/su_mean 0.000
_refine_ls_structure_factor_coef Fsqd
_refine_ls_weighting_details 'calc w=1/[\s^2^(Fo^2^)+(0.0388P)^2^+1.6257P] where P=(Fo^2^+2Fc^2^)/3'
_refine_ls_weighting_scheme calc
_refine_ls_wR_factor_gt 0.0787
_refine_ls_wR_factor_ref 0.0859
_reflns_number_gt 8526
_reflns_number_total 10544
_reflns_threshold_expression >2sigma(I)
_cod_data_source_file ic400260z_si_002_08.cif
_cod_data_source_block l10511
_cod_depositor_comments
;
The following automatic conversions were performed:

'_exptl_crystal_density_meas' value 'no' was changed to '?' - the
value is perceived as not measured.

Automatic conversion script
Id: cif_fix_values 3008 2015-01-20 13:52:24Z robertas 
;
_cod_original_cell_volume 3499.5(11)
_cod_database_code 4334397

loop_
_symmetry_equiv_pos_as_xyz
'x, y, z'
'-x+1/2, y+1/2, -z+1/2'
'-x, -y, -z'
'x-1/2, -y-1/2, z-1/2'

loop_
_atom_site_label
_atom_site_type_symbol
_atom_site_fract_x
_atom_site_fract_y
_atom_site_fract_z
_atom_site_U_iso_or_equiv
_atom_site_adp_type
_atom_site_occupancy
_atom_site_symmetry_multiplicity
_atom_site_calc_flag
_atom_site_refinement_flags
_atom_site_disorder_assembly
_atom_site_disorder_group
Cu1 Cu 0.237829(15) 0.774764(10) 0.085481(8) 0.01856(5) Uani 1 1 d . . .
N1 N 0.12837(10) 0.72620(7) 0.14996(6) 0.0197(2) Uani 1 1 d . . .
N2 N 0.36270(11) 0.70012(7) 0.13045(6) 0.0205(2) Uani 1 1 d . . .
N3 N 0.18160(11) 0.64736(7) 0.02878(6) 0.0213(2) Uani 1 1 d . . .
N4 N 0.30253(11) 0.84444(7) 0.19299(6) 0.0202(2) Uani 1 1 d . . .
N5 N 0.35334(11) 0.82507(8) 0.02439(6) 0.0235(2) Uani 1 1 d . . .
N6 N 0.10292(11) 0.84277(8) 0.03935(6) 0.0248(2) Uani 1 1 d . . .
C1 C 0.13379(13) 0.74917(9) 0.21753(7) 0.0218(3) Uani 1 1 d . . .
C2 C 0.04876(14) 0.72188(10) 0.26106(8) 0.0271(3) Uani 1 1 d . . .
H2 H 0.0500 0.7403 0.3083 0.032 Uiso 1 1 calc R . .
C3 C -0.03776(14) 0.66728(10) 0.23421(8) 0.0284(3) Uani 1 1 d . . .
H3 H -0.0976 0.6487 0.2627 0.034 Uiso 1 1 calc R . .
C4 C -0.03657(13) 0.63989(9) 0.16569(8) 0.0249(3) Uani 1 1 d . . .
H4 H -0.0928 0.6002 0.1476 0.030 Uiso 1 1 calc R . .
C5 C 0.04757(12) 0.67099(8) 0.12383(7) 0.0209(3) Uani 1 1 d . . .
C6 C 0.05629(13) 0.64462(9) 0.04844(8) 0.0249(3) Uani 1 1 d . . .
H6A H 0.0251 0.5882 0.0421 0.030 Uiso 1 1 calc R . .
H6B H 0.0061 0.6810 0.0168 0.030 Uiso 1 1 calc R . .
C7 C 0.25415(14) 0.58601(9) 0.07086(8) 0.0255(3) Uani 1 1 d . . .
H7A H 0.2829 0.5446 0.0385 0.031 Uiso 1 1 calc R . .
H7B H 0.2018 0.5576 0.1022 0.031 Uiso 1 1 calc R . .
C8 C 0.36077(13) 0.62005(9) 0.11524(7) 0.0225(3) Uani 1 1 d . . .
C9 C 0.44904(15) 0.56807(10) 0.14526(8) 0.0301(3) Uani 1 1 d . . .
H9 H 0.4493 0.5117 0.1333 0.036 Uiso 1 1 calc R . .
C10 C 0.53666(16) 0.60017(11) 0.19305(9) 0.0351(4) Uani 1 1 d . . .
H10 H 0.5988 0.5661 0.2133 0.042 Uiso 1 1 calc R . .
C11 C 0.53290(15) 0.68233(11) 0.21100(8) 0.0315(3) Uani 1 1 d . . .
H11 H 0.5904 0.7045 0.2451 0.038 Uiso 1 1 calc R . .
C12 C 0.44454(13) 0.73145(9) 0.17874(7) 0.0229(3) Uani 1 1 d . . .
C13 C 0.43048(13) 0.82083(9) 0.19666(8) 0.0243(3) Uani 1 1 d . . .
H13A H 0.4679 0.8313 0.2446 0.029 Uiso 1 1 calc R . .
H13B H 0.4721 0.8548 0.1635 0.029 Uiso 1 1 calc R . .
C14 C 0.24141(14) 0.79799(9) 0.24662(7) 0.0238(3) Uani 1 1 d . . .
H14A H 0.2156 0.8370 0.2820 0.029 Uiso 1 1 calc R . .
H14B H 0.2997 0.7601 0.2711 0.029 Uiso 1 1 calc R . .
C15 C 0.19028(14) 0.63629(9) -0.04967(7) 0.0257(3) Uani 1 1 d . . .
C16 C 0.13319(17) 0.70933(10) -0.08966(8) 0.0325(3) Uani 1 1 d . . .
H16A H 0.1726 0.7599 -0.0726 0.049 Uiso 1 1 calc R . .
H16B H 0.0481 0.7119 -0.0821 0.049 Uiso 1 1 calc R . .
H16C H 0.1423 0.7030 -0.1399 0.049 Uiso 1 1 calc R . .
C17 C 0.12744(16) 0.55770(10) -0.07710(9) 0.0321(3) Uani 1 1 d . . .
H17A H 0.0410 0.5636 -0.0751 0.048 Uiso 1 1 calc R . .
H17B H 0.1562 0.5113 -0.0479 0.048 Uiso 1 1 calc R . .
H17C H 0.1451 0.5481 -0.1258 0.048 Uiso 1 1 calc R . .
C18 C 0.32287(15) 0.63337(11) -0.06361(9) 0.0342(4) Uani 1 1 d . . .
H18A H 0.3302 0.6359 -0.1143 0.051 Uiso 1 1 calc R . .
H18B H 0.3583 0.5823 -0.0448 0.051 Uiso 1 1 calc R . .
H18C H 0.3647 0.6800 -0.0406 0.051 Uiso 1 1 calc R . .
C19 C 0.28402(14) 0.93573(9) 0.19967(8) 0.0242(3) Uani 1 1 d . . .
C20 C 0.32760(16) 0.97894(10) 0.13557(9) 0.0307(3) Uani 1 1 d . . .
H20A H 0.2825 0.9589 0.0929 0.046 Uiso 1 1 calc R . .
H20B H 0.4127 0.9676 0.1330 0.046 Uiso 1 1 calc R . .
H20C H 0.3155 1.0380 0.1398 0.046 Uiso 1 1 calc R . .
C21 C 0.35165(17) 0.97074(11) 0.26630(9) 0.0352(4) Uani 1 1 d . . .
H21A H 0.4378 0.9651 0.2630 0.053 Uiso 1 1 calc R . .
H21B H 0.3287 0.9407 0.3075 0.053 Uiso 1 1 calc R . .
H21C H 0.3315 1.0287 0.2709 0.053 Uiso 1 1 calc R . .
C22 C 0.15006(15) 0.95245(10) 0.20070(9) 0.0320(3) Uani 1 1 d . . .
H22A H 0.1356 1.0115 0.1979 0.048 Uiso 1 1 calc R . .
H22B H 0.1221 0.9312 0.2444 0.048 Uiso 1 1 calc R . .
H22C H 0.1067 0.9253 0.1605 0.048 Uiso 1 1 calc R . .
C23 C 0.42402(13) 0.85211(9) -0.00783(8) 0.0233(3) Uani 1 1 d . . .
C24 C 0.51509(15) 0.88629(11) -0.04899(9) 0.0340(4) Uani 1 1 d . . .
H24A H 0.5693 0.9206 -0.0188 0.051 Uiso 1 1 calc R . .
H24B H 0.4770 0.9195 -0.0873 0.051 Uiso 1 1 calc R . .
H24C H 0.5603 0.8418 -0.0686 0.051 Uiso 1 1 calc R . .
C25 C 0.02209(14) 0.87117(9) 0.00851(8) 0.0263(3) Uani 1 1 d . . .
C26 C -0.08102(17) 0.90608(12) -0.03182(11) 0.0417(4) Uani 1 1 d . . .
H26A H -0.0545 0.9373 -0.0715 0.063 Uiso 1 1 calc R . .
H26B H -0.1235 0.9425 -0.0017 0.063 Uiso 1 1 calc R . .
H26C H -0.1345 0.8620 -0.0495 0.063 Uiso 1 1 calc R . .
S1 S 0.28118(3) 0.32962(2) 0.065856(19) 0.02660(8) Uani 1 1 d . B .
F1 F 0.42011(11) 0.28744(8) -0.03203(6) 0.0478(3) Uani 1 1 d D B .
O1 O 0.26679(14) 0.24449(9) 0.08239(8) 0.0496(4) Uani 1 1 d . . .
O2 O 0.17474(12) 0.37833(10) 0.06257(7) 0.0486(4) Uani 1 1 d . . .
O3 O 0.38295(12) 0.36673(9) 0.10332(7) 0.0439(3) Uani 1 1 d . . .
O4 O 0.7981(2) 0.53703(17) 0.31059(13) 0.1171(10) Uani 1 1 d D . .
O5 O 0.63030(19) 0.52207(15) 0.37674(14) 0.0994(8) Uani 1 1 d D . .
C27 C 0.31934(16) 0.32783(11) -0.02450(9) 0.0458(5) Uani 1 1 d D . .
C28 C 0.6937(4) 0.3941(3) 0.3144(2) 0.0379(11) Uani 0.659(16) 1 d PD A 1
S2 S 0.7435(2) 0.49303(19) 0.36289(17) 0.0534(8) Uani 0.659(16) 1 d PD A 1
F4 F 0.6279(4) 0.4108(4) 0.2550(3) 0.0526(11) Uani 0.659(16) 1 d PD A 1
F5 F 0.7901(5) 0.3496(3) 0.3078(5) 0.124(3) Uani 0.659(16) 1 d PD A 1
F6 F 0.6283(3) 0.3522(3) 0.3569(3) 0.0533(10) Uani 0.659(16) 1 d PD A 1
O6 O 0.8066(7) 0.4699(5) 0.4277(4) 0.104(3) Uani 0.659(16) 1 d PD A 1
F2 F 0.3143(13) 0.4015(4) -0.0543(7) 0.060(3) Uani 0.33(3) 1 d PD B 1
F3 F 0.2398(9) 0.2783(7) -0.0599(6) 0.053(3) Uani 0.33(3) 1 d PD B 1
C28' C 0.7189(12) 0.4067(9) 0.3169(7) 0.077(5) Uani 0.341(16) 1 d PD A 2
S2' S 0.7396(4) 0.4880(3) 0.3572(3) 0.0537(15) Uani 0.341(16) 1 d PD A 2
F4' F 0.6423(12) 0.4080(11) 0.2601(7) 0.116(5) Uani 0.341(16) 1 d PD A 2
F5' F 0.7996(11) 0.3698(14) 0.2812(9) 0.164(8) Uani 0.341(16) 1 d PD A 2
F6' F 0.670(2) 0.3423(8) 0.3455(9) 0.133(5) Uani 0.341(16) 1 d PD A 2
O6' O 0.8400(8) 0.4590(8) 0.4009(6) 0.072(3) Uani 0.341(16) 1 d PD A 2
F2' F 0.3457(15) 0.4036(3) -0.0442(6) 0.102(3) Uani 0.67(3) 1 d PD B 2
F3' F 0.2314(5) 0.2994(9) -0.0686(4) 0.109(3) Uani 0.67(3) 1 d PD B 2

loop_
_atom_site_aniso_label
_atom_site_aniso_U_11
_atom_site_aniso_U_22
_atom_site_aniso_U_33
_atom_site_aniso_U_23
_atom_site_aniso_U_13
_atom_site_aniso_U_12
Cu1 0.01771(8) 0.02049(8) 0.01745(8) 0.00365(6) 0.00138(6) -0.00258(6)
N1 0.0195(5) 0.0213(5) 0.0184(5) 0.0017(4) 0.0016(4) -0.0040(4)
N2 0.0205(6) 0.0218(5) 0.0191(5) 0.0029(4) 0.0007(4) -0.0020(4)
N3 0.0230(6) 0.0213(5) 0.0191(5) -0.0004(4) -0.0009(4) -0.0025(5)
N4 0.0202(6) 0.0219(5) 0.0187(5) 0.0006(4) 0.0024(4) -0.0063(4)
N5 0.0238(6) 0.0229(6) 0.0242(6) 0.0035(4) 0.0035(5) 0.0000(5)
N6 0.0248(6) 0.0260(6) 0.0239(6) 0.0019(5) 0.0031(5) -0.0004(5)
C1 0.0242(7) 0.0214(6) 0.0199(6) 0.0027(5) 0.0021(5) -0.0045(5)
C2 0.0282(8) 0.0319(7) 0.0218(6) 0.0021(6) 0.0060(6) -0.0075(6)
C3 0.0251(7) 0.0315(8) 0.0293(7) 0.0058(6) 0.0070(6) -0.0077(6)
C4 0.0204(7) 0.0238(7) 0.0301(7) 0.0038(5) 0.0003(6) -0.0068(5)
C5 0.0194(6) 0.0204(6) 0.0223(6) 0.0022(5) -0.0008(5) -0.0037(5)
C6 0.0230(7) 0.0273(7) 0.0239(6) -0.0023(5) -0.0009(5) -0.0081(6)
C7 0.0299(8) 0.0196(6) 0.0263(7) 0.0013(5) -0.0022(6) -0.0015(5)
C8 0.0251(7) 0.0220(6) 0.0206(6) 0.0038(5) 0.0027(5) -0.0010(5)
C9 0.0336(8) 0.0250(7) 0.0312(7) 0.0069(6) 0.0004(6) 0.0025(6)
C10 0.0335(9) 0.0350(9) 0.0353(8) 0.0090(7) -0.0069(7) 0.0061(7)
C11 0.0284(8) 0.0365(8) 0.0279(7) 0.0053(6) -0.0076(6) -0.0015(7)
C12 0.0215(7) 0.0262(7) 0.0208(6) 0.0037(5) 0.0001(5) -0.0039(5)
C13 0.0212(7) 0.0268(7) 0.0242(6) -0.0006(5) -0.0014(5) -0.0063(6)
C14 0.0262(7) 0.0283(7) 0.0170(6) 0.0008(5) 0.0023(5) -0.0110(6)
C15 0.0306(8) 0.0265(7) 0.0197(6) -0.0045(5) 0.0003(6) -0.0028(6)
C16 0.0440(10) 0.0325(8) 0.0205(7) 0.0008(6) 0.0007(6) 0.0000(7)
C17 0.0353(9) 0.0300(8) 0.0301(8) -0.0104(6) -0.0027(7) -0.0039(7)
C18 0.0340(9) 0.0392(9) 0.0301(8) -0.0085(7) 0.0065(7) -0.0044(7)
C19 0.0271(7) 0.0230(7) 0.0231(6) -0.0030(5) 0.0051(5) -0.0062(6)
C20 0.0366(9) 0.0242(7) 0.0327(8) 0.0040(6) 0.0101(7) -0.0020(6)
C21 0.0442(10) 0.0305(8) 0.0305(8) -0.0083(6) 0.0002(7) -0.0125(7)
C22 0.0311(8) 0.0317(8) 0.0343(8) -0.0059(6) 0.0084(7) 0.0004(7)
C23 0.0249(7) 0.0198(6) 0.0255(7) 0.0023(5) 0.0039(5) 0.0016(5)
C24 0.0304(8) 0.0344(8) 0.0392(9) 0.0099(7) 0.0138(7) -0.0025(7)
C25 0.0279(8) 0.0233(7) 0.0276(7) 0.0003(5) 0.0015(6) -0.0019(6)
C26 0.0347(9) 0.0370(9) 0.0506(11) 0.0050(8) -0.0131(8) 0.0035(7)
S1 0.02359(18) 0.03181(19) 0.02443(17) -0.00483(14) 0.00209(14) 0.00004(14)
F1 0.0463(7) 0.0614(7) 0.0377(6) 0.0064(5) 0.0143(5) 0.0293(6)
O1 0.0622(9) 0.0350(7) 0.0538(8) -0.0045(6) 0.0187(7) -0.0116(7)
O2 0.0329(7) 0.0692(10) 0.0438(7) -0.0142(7) 0.0040(6) 0.0193(7)
O3 0.0345(7) 0.0566(8) 0.0396(7) -0.0086(6) -0.0033(6) -0.0112(6)
O4 0.1176(19) 0.1191(19) 0.1137(19) 0.0546(16) 0.0039(15) -0.0745(16)
O5 0.0833(15) 0.0916(16) 0.1240(19) -0.0572(14) 0.0129(14) -0.0076(12)
C27 0.0483(11) 0.0632(13) 0.0261(8) 0.0038(8) 0.0050(8) 0.0318(10)
C28 0.0160(19) 0.0318(18) 0.067(3) 0.0040(15) 0.0067(17) 0.0008(16)
S2 0.0515(13) 0.0619(13) 0.0451(9) 0.0186(7) -0.0063(9) -0.0317(9)
F4 0.0492(18) 0.061(2) 0.046(2) -0.0018(17) -0.0022(13) 0.0037(14)
F5 0.059(2) 0.074(3) 0.247(8) 0.018(3) 0.060(4) 0.0325(17)
F6 0.0458(16) 0.0446(17) 0.0707(18) 0.0126(12) 0.0116(12) -0.0179(11)
O6 0.117(4) 0.118(4) 0.066(3) 0.050(3) -0.059(3) -0.069(3)
F2 0.072(5) 0.065(4) 0.044(3) 0.026(3) 0.012(4) 0.046(3)
F3 0.052(4) 0.069(6) 0.033(3) -0.023(2) -0.028(2) 0.020(4)
C28' 0.020(5) 0.080(9) 0.129(11) 0.014(7) -0.010(5) -0.009(5)
S2' 0.040(2) 0.0399(17) 0.075(3) 0.0242(15) -0.0328(18) -0.0160(13)
F4' 0.176(12) 0.113(10) 0.057(6) -0.028(6) -0.010(6) -0.004(8)
F5' 0.068(6) 0.276(18) 0.141(9) -0.108(10) -0.024(5) 0.095(9)
F6' 0.187(15) 0.051(4) 0.148(10) 0.011(6) -0.062(9) -0.011(8)
O6' 0.071(5) 0.090(5) 0.048(4) 0.018(4) -0.031(4) -0.012(4)
F2' 0.151(6) 0.090(3) 0.079(4) 0.061(3) 0.079(4) 0.083(3)
F3' 0.080(3) 0.206(6) 0.0345(19) -0.038(3) -0.0285(16) 0.087(4)

loop_
_atom_type_symbol
_atom_type_description
_atom_type_scat_dispersion_real
_atom_type_scat_dispersion_imag
_atom_type_scat_source
C C 0.0033 0.0016 'International Tables Vol C Tables 4.2.6.8 and 6.1.1.4'
H H 0.0000 0.0000 'International Tables Vol C Tables 4.2.6.8 and 6.1.1.4'
N N 0.0061 0.0033 'International Tables Vol C Tables 4.2.6.8 and 6.1.1.4'
O O 0.0106 0.0060 'International Tables Vol C Tables 4.2.6.8 and 6.1.1.4'
F F 0.0171 0.0103 'International Tables Vol C Tables 4.2.6.8 and 6.1.1.4'
S S 0.1246 0.1234 'International Tables Vol C Tables 4.2.6.8 and 6.1.1.4'
Cu Cu 0.3201 1.2651 'International Tables Vol C Tables 4.2.6.8 and 6.1.1.4'

loop_
_geom_angle_atom_site_label_1
_geom_angle_atom_site_label_2
_geom_angle_atom_site_label_3
_geom_angle
N1 Cu1 N5 177.32(5)
N1 Cu1 N2 86.46(5)
N5 Cu1 N2 92.02(5)
N1 Cu1 N6 90.54(5)
N5 Cu1 N6 91.11(5)
N2 Cu1 N6 175.58(5)
N1 Cu1 N4 79.48(4)
N5 Cu1 N4 98.02(5)
N2 Cu1 N4 76.79(5)
N6 Cu1 N4 105.86(5)
N1 Cu1 N3 77.28(5)
N5 Cu1 N3 104.62(5)
N2 Cu1 N3 79.24(5)
N6 Cu1 N3 96.94(5)
N4 Cu1 N3 147.40(4)
C1 N1 C5 121.29(12)
C1 N1 Cu1 120.45(9)
C5 N1 Cu1 118.25(9)
C8 N2 C12 121.14(13)
C8 N2 Cu1 120.34(10)
C12 N2 Cu1 118.44(10)
C7 N3 C6 109.32(12)
C7 N3 C15 112.03(12)
C6 N3 C15 112.69(11)
C7 N3 Cu1 103.26(8)
C6 N3 Cu1 97.50(8)
C15 N3 Cu1 120.68(9)
C13 N4 C14 109.63(11)
C13 N4 C19 113.06(11)
C14 N4 C19 111.72(11)
C13 N4 Cu1 97.99(8)
C14 N4 Cu1 102.84(8)
C19 N4 Cu1 120.32(9)
C23 N5 Cu1 176.20(12)
C25 N6 Cu1 170.32(13)
N1 C1 C2 120.51(13)
N1 C1 C14 118.09(12)
C2 C1 C14 121.10(13)
C3 C2 C1 118.74(14)
C3 C2 H2 120.6
C1 C2 H2 120.6
C4 C3 C2 119.71(14)
C4 C3 H3 120.1
C2 C3 H3 120.1
C3 C4 C5 119.25(13)
C3 C4 H4 120.4
C5 C4 H4 120.4
N1 C5 C4 120.24(13)
N1 C5 C6 116.61(12)
C4 C5 C6 123.14(13)
N3 C6 C5 111.71(11)
N3 C6 H6A 109.3
C5 C6 H6A 109.3
N3 C6 H6B 109.3
C5 C6 H6B 109.3
H6A C6 H6B 107.9
N3 C7 C8 115.29(12)
N3 C7 H7A 108.5
C8 C7 H7A 108.5
N3 C7 H7B 108.5
C8 C7 H7B 108.5
H7A C7 H7B 107.5
N2 C8 C9 120.57(14)
N2 C8 C7 118.54(13)
C9 C8 C7 120.60(13)
C10 C9 C8 118.77(15)
C10 C9 H9 120.6
C8 C9 H9 120.6
C11 C10 C9 119.59(15)
C11 C10 H10 120.2
C9 C10 H10 120.2
C12 C11 C10 119.23(15)
C12 C11 H11 120.4
C10 C11 H11 120.4
N2 C12 C11 120.53(14)
N2 C12 C13 116.35(13)
C11 C12 C13 123.08(13)
N4 C13 C12 111.09(11)
N4 C13 H13A 109.4
C12 C13 H13A 109.4
N4 C13 H13B 109.4
C12 C13 H13B 109.4
H13A C13 H13B 108.0
N4 C14 C1 114.61(11)
N4 C14 H14A 108.6
C1 C14 H14A 108.6
N4 C14 H14B 108.6
C1 C14 H14B 108.6
H14A C14 H14B 107.6
N3 C15 C16 109.90(12)
N3 C15 C18 108.56(12)
C16 C15 C18 108.05(14)
N3 C15 C17 111.70(12)
C16 C15 C17 108.72(13)
C18 C15 C17 109.84(13)
C15 C16 H16A 109.5
C15 C16 H16B 109.5
H16A C16 H16B 109.5
C15 C16 H16C 109.5
H16A C16 H16C 109.5
H16B C16 H16C 109.5
C15 C17 H17A 109.5
C15 C17 H17B 109.5
H17A C17 H17B 109.5
C15 C17 H17C 109.5
H17A C17 H17C 109.5
H17B C17 H17C 109.5
C15 C18 H18A 109.5
C15 C18 H18B 109.5
H18A C18 H18B 109.5
C15 C18 H18C 109.5
H18A C18 H18C 109.5
H18B C18 H18C 109.5
N4 C19 C20 109.40(12)
N4 C19 C22 108.61(12)
C20 C19 C22 108.02(13)
N4 C19 C21 112.03(13)
C20 C19 C21 108.77(13)
C22 C19 C21 109.93(13)
C19 C20 H20A 109.5
C19 C20 H20B 109.5
H20A C20 H20B 109.5
C19 C20 H20C 109.5
H20A C20 H20C 109.5
H20B C20 H20C 109.5
C19 C21 H21A 109.5
C19 C21 H21B 109.5
H21A C21 H21B 109.5
C19 C21 H21C 109.5
H21A C21 H21C 109.5
H21B C21 H21C 109.5
C19 C22 H22A 109.5
C19 C22 H22B 109.5
H22A C22 H22B 109.5
C19 C22 H22C 109.5
H22A C22 H22C 109.5
H22B C22 H22C 109.5
N5 C23 C24 179.62(18)
C23 C24 H24A 109.5
C23 C24 H24B 109.5
H24A C24 H24B 109.5
C23 C24 H24C 109.5
H24A C24 H24C 109.5
H24B C24 H24C 109.5
N6 C25 C26 178.87(18)
C25 C26 H26A 109.5
C25 C26 H26B 109.5
H26A C26 H26B 109.5
C25 C26 H26C 109.5
H26A C26 H26C 109.5
H26B C26 H26C 109.5
O3 S1 O2 114.50(9)
O3 S1 O1 113.57(9)
O2 S1 O1 115.96(10)
O3 S1 C27 103.86(9)
O2 S1 C27 103.33(8)
O1 S1 C27 103.49(9)
F3' C27 F1 110.7(4)
F3' C27 F2 92.5(7)
F1 C27 F2 114.2(7)
F3' C27 F2' 108.5(4)
F1 C27 F2' 102.7(6)
F1 C27 F3 100.5(5)
F2 C27 F3 109.1(7)
F2' C27 F3 124.7(6)
F3' C27 S1 112.8(4)
F1 C27 S1 112.52(12)
F2 C27 S1 112.8(7)
F2' C27 S1 109.2(4)
F3 C27 S1 106.8(5)
F5 C28 F4 115.7(6)
F5 C28 F6 105.9(4)
F4 C28 F6 109.3(4)
F5 C28 S2 107.6(5)
F4 C28 S2 110.9(4)
F6 C28 S2 107.0(4)
O5 S2 O4 114.6(2)
O5 S2 O6 108.6(5)
O4 S2 O6 122.4(4)
O5 S2 C28 98.2(2)
O4 S2 C28 102.3(3)
O6 S2 C28 107.4(4)
F5' C28' F4' 90.6(11)
F5' C28' F6' 100.1(12)
F4' C28' F6' 95.0(12)
F5' C28' S2' 124.6(10)
F4' C28' S2' 117.1(12)
F6' C28' S2' 121.9(12)
O4 S2' O5 113.8(3)
O4 S2' O6' 99.8(7)
O5 S2' O6' 129.3(6)
O4 S2' C28' 103.5(6)
O5 S2' C28' 111.7(7)
O6' S2' C28' 94.8(7)

loop_
_geom_bond_atom_site_label_1
_geom_bond_atom_site_label_2
_geom_bond_distance
Cu1 N1 1.9795(12)
Cu1 N5 1.9952(13)
Cu1 N2 1.9986(12)
Cu1 N6 2.0218(13)
Cu1 N4 2.4073(12)
Cu1 N3 2.4077(12)
N1 C1 1.3410(18)
N1 C5 1.3464(17)
N2 C8 1.3409(19)
N2 C12 1.3480(18)
N3 C7 1.4856(18)
N3 C6 1.4888(19)
N3 C15 1.5213(18)
N4 C13 1.4851(19)
N4 C14 1.4894(17)
N4 C19 1.5139(19)
N5 C23 1.1350(19)
N6 C25 1.139(2)
C1 C2 1.392(2)
C1 C14 1.515(2)
C2 C3 1.386(2)
C2 H2 0.9500
C3 C4 1.385(2)
C3 H3 0.9500
C4 C5 1.386(2)
C4 H4 0.9500
C5 C6 1.515(2)
C6 H6A 0.9900
C6 H6B 0.9900
C7 C8 1.515(2)
C7 H7A 0.9900
C7 H7B 0.9900
C8 C9 1.393(2)
C9 C10 1.388(2)
C9 H9 0.9500
C10 C11 1.388(2)
C10 H10 0.9500
C11 C12 1.381(2)
C11 H11 0.9500
C12 C13 1.512(2)
C13 H13A 0.9900
C13 H13B 0.9900
C14 H14A 0.9900
C14 H14B 0.9900
C15 C16 1.529(2)
C15 C18 1.537(2)
C15 C17 1.537(2)
C16 H16A 0.9800
C16 H16B 0.9800
C16 H16C 0.9800
C17 H17A 0.9800
C17 H17B 0.9800
C17 H17C 0.9800
C18 H18A 0.9800
C18 H18B 0.9800
C18 H18C 0.9800
C19 C20 1.530(2)
C19 C22 1.532(2)
C19 C21 1.537(2)
C20 H20A 0.9800
C20 H20B 0.9800
C20 H20C 0.9800
C21 H21A 0.9800
C21 H21B 0.9800
C21 H21C 0.9800
C22 H22A 0.9800
C22 H22B 0.9800
C22 H22C 0.9800
C23 C24 1.454(2)
C24 H24A 0.9800
C24 H24B 0.9800
C24 H24C 0.9800
C25 C26 1.453(2)
C26 H26A 0.9800
C26 H26B 0.9800
C26 H26C 0.9800
S1 O3 1.4321(13)
S1 O2 1.4343(13)
S1 O1 1.4395(15)
S1 C27 1.8141(18)
F1 C27 1.3294(18)
O4 S2' 1.403(3)
O4 S2 1.413(2)
O5 S2 1.404(3)
O5 S2' 1.426(3)
C27 F3' 1.328(3)
C27 F2 1.331(4)
C27 F2' 1.336(3)
C27 F3 1.346(3)
C28 F5 1.321(3)
C28 F4 1.329(3)
C28 F6 1.330(4)
C28 S2 1.924(7)
S2 O6 1.425(3)
C28' F5' 1.326(4)
C28' F4' 1.327(4)
C28' F6' 1.328(4)
C28' S2' 1.544(18)
S2' O6' 1.427(4)

loop_
_geom_torsion_atom_site_label_1
_geom_torsion_atom_site_label_2
_geom_torsion_atom_site_label_3
_geom_torsion_atom_site_label_4
_geom_torsion
N2 Cu1 N1 C1 77.59(12)
N6 Cu1 N1 C1 -105.65(12)
N4 Cu1 N1 C1 0.39(11)
N3 Cu1 N1 C1 157.35(12)
N2 Cu1 N1 C5 -103.59(11)
N6 Cu1 N1 C5 73.16(11)
N4 Cu1 N1 C5 179.20(11)
N3 Cu1 N1 C5 -23.83(10)
N1 Cu1 N2 C8 74.86(11)
N5 Cu1 N2 C8 -107.35(11)
N4 Cu1 N2 C8 154.88(11)
N3 Cu1 N2 C8 -2.85(10)
N1 Cu1 N2 C12 -101.83(11)
N5 Cu1 N2 C12 75.96(11)
N4 Cu1 N2 C12 -21.81(10)
N3 Cu1 N2 C12 -179.54(11)
N1 Cu1 N3 C7 -76.87(9)
N5 Cu1 N3 C7 101.18(9)
N2 Cu1 N3 C7 11.89(9)
N6 Cu1 N3 C7 -165.85(9)
N4 Cu1 N3 C7 -31.32(13)
N1 Cu1 N3 C6 35.08(8)
N5 Cu1 N3 C6 -146.87(8)
N2 Cu1 N3 C6 123.85(9)
N6 Cu1 N3 C6 -53.89(9)
N4 Cu1 N3 C6 80.64(11)
N1 Cu1 N3 C15 157.12(11)
N5 Cu1 N3 C15 -24.83(11)
N2 Cu1 N3 C15 -114.11(11)
N6 Cu1 N3 C15 68.14(11)
N4 Cu1 N3 C15 -157.32(9)
N1 Cu1 N4 C13 123.82(8)
N5 Cu1 N4 C13 -55.18(8)
N2 Cu1 N4 C13 35.02(8)
N6 Cu1 N4 C13 -148.63(8)
N3 Cu1 N4 C13 78.73(11)
N1 Cu1 N4 C14 11.49(9)
N5 Cu1 N4 C14 -167.50(9)
N2 Cu1 N4 C14 -77.30(9)
N6 Cu1 N4 C14 99.04(9)
N3 Cu1 N4 C14 -33.60(13)
N1 Cu1 N4 C19 -113.47(10)
N5 Cu1 N4 C19 67.53(10)
N2 Cu1 N4 C19 157.73(10)
N6 Cu1 N4 C19 -25.93(11)
N3 Cu1 N4 C19 -158.57(9)
C5 N1 C1 C2 -5.8(2)
Cu1 N1 C1 C2 173.00(11)
C5 N1 C1 C14 168.00(13)
Cu1 N1 C1 C14 -13.22(18)
N1 C1 C2 C3 3.3(2)
C14 C1 C2 C3 -170.30(15)
C1 C2 C3 C4 1.3(2)
C2 C3 C4 C5 -3.4(2)
C1 N1 C5 C4 3.6(2)
Cu1 N1 C5 C4 -175.24(11)
C1 N1 C5 C6 -175.18(13)
Cu1 N1 C5 C6 6.01(17)
C3 C4 C5 N1 1.1(2)
C3 C4 C5 C6 179.73(14)
C7 N3 C6 C5 65.16(15)
C15 N3 C6 C5 -169.57(12)
Cu1 N3 C6 C5 -41.78(12)
N1 C5 C6 N3 30.57(18)
C4 C5 C6 N3 -148.14(14)
C6 N3 C7 C8 -121.77(13)
C15 N3 C7 C8 112.58(14)
Cu1 N3 C7 C8 -18.78(14)
C12 N2 C8 C9 -4.8(2)
Cu1 N2 C8 C9 178.60(11)
C12 N2 C8 C7 168.97(13)
Cu1 N2 C8 C7 -7.62(17)
N3 C7 C8 N2 19.67(19)
N3 C7 C8 C9 -166.55(13)
N2 C8 C9 C10 2.2(2)
C7 C8 C9 C10 -171.46(15)
C8 C9 C10 C11 1.5(3)
C9 C10 C11 C12 -2.6(3)
C8 N2 C12 C11 3.7(2)
Cu1 N2 C12 C11 -179.69(11)
C8 N2 C12 C13 -174.15(13)
Cu1 N2 C12 C13 2.51(17)
C10 C11 C12 N2 0.1(2)
C10 C11 C12 C13 177.74(15)
C14 N4 C13 C12 63.30(14)
C19 N4 C13 C12 -171.32(11)
Cu1 N4 C13 C12 -43.45(11)
N2 C12 C13 N4 33.70(17)
C11 C12 C13 N4 -144.05(14)
C13 N4 C14 C1 -124.13(13)
C19 N4 C14 C1 109.72(14)
Cu1 N4 C14 C1 -20.68(14)
N1 C1 C14 N4 24.5(2)
C2 C1 C14 N4 -161.71(14)
C7 N3 C15 C16 -169.85(13)
C6 N3 C15 C16 66.37(16)
Cu1 N3 C15 C16 -47.99(15)
C7 N3 C15 C18 -51.87(16)
C6 N3 C15 C18 -175.66(12)
Cu1 N3 C15 C18 69.98(14)
C7 N3 C15 C17 69.40(16)
C6 N3 C15 C17 -54.39(16)
Cu1 N3 C15 C17 -168.75(10)
C13 N4 C19 C20 66.47(15)
C14 N4 C19 C20 -169.29(12)
Cu1 N4 C19 C20 -48.61(15)
C13 N4 C19 C22 -175.84(12)
C14 N4 C19 C22 -51.60(15)
Cu1 N4 C19 C22 69.07(13)
C13 N4 C19 C21 -54.23(16)
C14 N4 C19 C21 70.01(16)
Cu1 N4 C19 C21 -169.31(10)
O3 S1 C27 F3' -176.3(7)
O2 S1 C27 F3' -56.4(7)
O1 S1 C27 F3' 64.9(7)
O3 S1 C27 F1 57.72(16)
O2 S1 C27 F1 177.55(14)
O1 S1 C27 F1 -61.15(16)
O3 S1 C27 F2 -73.2(6)
O2 S1 C27 F2 46.7(6)
O1 S1 C27 F2 168.0(6)
O3 S1 C27 F2' -55.6(8)
O2 S1 C27 F2' 64.2(8)
O1 S1 C27 F2' -174.5(8)
O3 S1 C27 F3 167.0(6)
O2 S1 C27 F3 -73.1(6)
O1 S1 C27 F3 48.2(6)
S2' O5 S2 O4 85.4(19)
S2' O5 S2 O6 -134(2)
S2' O5 S2 C28 -22.3(19)
S2' O4 S2 O5 -94(2)
S2' O4 S2 O6 132(2)
S2' O4 S2 C28 11.4(19)
F5 C28 S2 O5 -168.7(4)
F4 C28 S2 O5 63.8(3)
F6 C28 S2 O5 -55.3(3)
F5 C28 S2 O4 73.8(5)
F4 C28 S2 O4 -53.6(3)
F6 C28 S2 O4 -172.8(3)
F5 C28 S2 O6 -56.2(5)
F4 C28 S2 O6 176.3(5)
F6 C28 S2 O6 57.2(6)
S2 O4 S2' O5 77.6(19)
S2 O4 S2' O6' -64(2)
S2 O4 S2' C28' -161(2)
S2 O5 S2' O4 -86(2)
S2 O5 S2' O6' 41.1(19)
S2 O5 S2' C28' 157(2)
F5' C28' S2' O4 43.8(14)
F4' C28' S2' O4 -67.7(10)
F6' C28' S2' O4 176.6(11)
F5' C28' S2' O5 166.6(12)
F4' C28' S2' O5 55.1(11)
F6' C28' S2' O5 -60.6(12)
F5' C28' S2' O6' -57.5(12)
F4' C28' S2' O6' -169.1(9)
F6' C28' S2' O6' 75.3(10)
